data_7248891
loop_
_publ_author_name
'Rakhmanova, Mariana'
'Sukhikh, Taisiya'
'Kovalenko, Ekaterina'

_publ_section_title
;
 Highly tunable emission properties of solid-state supramolecular
 compounds based on Eu mixed-lanthanide complexes and cucurbit[6]uril
;
_journal_issue 29
_journal_name_full CrystEngComm
_journal_page_first 3954
_journal_page_last 3963
_journal_paper_doi 10.1039/D4CE00375F
_journal_volume 26
_journal_year 2024
_chemical_formula_moiety '2(C18 H28 Eu0.7 Ho0.3 N13 O14), 5(N O3), 6(H2 O)'
_chemical_formula_sum 'C36 H68 Eu1.4 Ho0.6 N31 O49'
_chemical_formula_weight 2030.91
_space_group_crystal_system triclinic
_space_group_IT_number 2
_space_group_name_Hall '-P 1'
_space_group_name_H-M_alt 'P -1'
_atom_sites_solution_hydrogens mixed
_atom_sites_solution_primary dual
_audit_creation_date 2024-03-01
_audit_creation_method
;
Olex2 1.5
(compiled 2024.02.16 svn.r378c4104 for OlexSys, GUI svn.r6928)
;
_audit_update_record
;
2024-03-01 deposited with the CCDC.	2024-06-14 downloaded from the CCDC.
;
_cell_angle_alpha 73.8529(14)
_cell_angle_beta 87.2751(14)
_cell_angle_gamma 87.7447(12)
_cell_formula_units_Z 2
_cell_length_a 13.4090(5)
_cell_length_b 14.4887(5)
_cell_length_c 18.2100(8)
_cell_measurement_reflns_used 4513
_cell_measurement_temperature 150(2)
_cell_measurement_theta_max 31.33
_cell_measurement_theta_min 2.33
_cell_volume 3393.2(2)
_computing_cell_refinement 'Bruker SAINT'
_computing_data_collection 'Bruker APEX3'
_computing_data_reduction 'Bruker SAINT'
_computing_molecular_graphics 'Olex2 1.5 (Dolomanov et al., 2009)'
_computing_publication_material 'Olex2 1.5 (Dolomanov et al., 2009)'
_computing_structure_refinement 'SHELXL 2014/7 (Sheldrick, 2015)'
_computing_structure_solution 'SHELXT  (Sheldrick, 2015)'
_diffrn_ambient_temperature 150(2)
_diffrn_detector PIXEL
_diffrn_detector_area_resol_mean 7.41
_diffrn_detector_type 'Bruker PHOTON III area detector'
_diffrn_measured_fraction_theta_full 0.999
_diffrn_measured_fraction_theta_max 0.994
_diffrn_measurement_device 'three-circle diffractometer'
_diffrn_measurement_device_type 'Bruker D8 Venture diffractometer'
_diffrn_measurement_method '\w and \f scans'
_diffrn_radiation_monochromator 'Incoatec HELIOS multilayer mirrors'
_diffrn_radiation_type MoK\a
_diffrn_radiation_wavelength 0.71073
_diffrn_reflns_av_R_equivalents 0.0814
_diffrn_reflns_av_unetI/netI 0.0800
_diffrn_reflns_Laue_measured_fraction_full 0.999
_diffrn_reflns_Laue_measured_fraction_max 0.994
_diffrn_reflns_limit_h_max 19
_diffrn_reflns_limit_h_min -19
_diffrn_reflns_limit_k_max 21
_diffrn_reflns_limit_k_min -20
_diffrn_reflns_limit_l_max 26
_diffrn_reflns_limit_l_min 0
_diffrn_reflns_number 22195
_diffrn_reflns_point_group_measured_fraction_full 0.999
_diffrn_reflns_point_group_measured_fraction_max 0.994
_diffrn_reflns_theta_full 25.242
_diffrn_reflns_theta_max 31.530
_diffrn_reflns_theta_min 1.464
_diffrn_source 'Incoatec IuS3.0 microfocus X-ray tube'
_diffrn_source_current 1.4
_diffrn_source_power 0.07
_diffrn_source_voltage 50.0
_exptl_absorpt_coefficient_mu 2.117
_exptl_absorpt_correction_T_max 0.7462
_exptl_absorpt_correction_T_min 0.5976
_exptl_absorpt_correction_type multi-scan
_exptl_absorpt_process_details
;
 TWINABS-2012/1 (Bruker,2012) was used for absorption correction.
 
For component 1:
 wR2(int) was 0.0823 before and 0.0468 after correction.
 
For component 2:
 wR2(int) was 0.1192 before and 0.0495 after correction.
 The Ratio of minimum to maximum transmission is 0.80.

Final HKLF 4 output contains 122488 reflections, Rint = 0.0814
 (63816 with I > 3sig(I), Rint = 0.0479)
;
_exptl_crystal_colour colourless
_exptl_crystal_colour_primary colourless
_exptl_crystal_density_diffrn 1.988
_exptl_crystal_description prism
_exptl_crystal_F_000 2043
_exptl_crystal_preparation Luminescent
_exptl_crystal_size_max 0.25
_exptl_crystal_size_mid 0.22
_exptl_crystal_size_min 0.13
_refine_diff_density_max 1.735
_refine_diff_density_min -1.570
_refine_diff_density_rms 0.271
_refine_ls_extinction_method none
_refine_ls_goodness_of_fit_ref 1.163
_refine_ls_hydrogen_treatment constr
_refine_ls_matrix_type full
_refine_ls_number_parameters 1210
_refine_ls_number_reflns 22195
_refine_ls_number_restraints 289
_refine_ls_restrained_S_all 1.157
_refine_ls_R_factor_all 0.1019
_refine_ls_R_factor_gt 0.0569
_refine_ls_shift/su_max 0.002
_refine_ls_shift/su_mean 0.000
_refine_ls_structure_factor_coef Fsqd
_refine_ls_weighting_details 'w=1/[\s^2^(Fo^2^)+37.1571P] where P=(Fo^2^+2Fc^2^)/3'
_refine_ls_weighting_scheme calc
_refine_ls_wR_factor_gt 0.1165
_refine_ls_wR_factor_ref 0.1369
_reflns_Friedel_coverage 0.000
_reflns_number_gt 18354
_reflns_number_total 22195
_reflns_threshold_expression 'I > 2\s(I)'
_cod_data_source_file d4ce00375f2.cif
_cod_data_source_block km790-3
_cod_depositor_comments 'Adding full bibliography for 7248890--7248896.cif.'
_cod_original_formula_sum 'C36 H68 Eu1.40 Ho0.60 N31 O49'
_cod_database_code 7248891
_shelx_shelxl_version_number 2014/7
_shelx_space_group_comment
;
The symmetry employed for this shelxl refinement is uniquely defined
by the following loop, which should always be used as a source of
symmetry information in preference to the above space-group names.
They are only intended as comments.
;
_shelx_estimated_absorpt_t_max 0.770
_shelx_estimated_absorpt_t_min 0.620
_olex2_refinement_description
;
1. Twinned data refinement
 Scales: 0.6134(7)
 0.3866(7)
2. Fixed Uiso
 At 1.2 times of:
  All C(H) groups, All C(H,H) groups
 At 1.5 times of:
  All O(H,H) groups
3. Shared sites
{Eu2, Ho2}
{Eu1, Ho1}
4. Restrained distances
 H2WA-H3WA
 2.12 with sigma of 0.02
 H3WA-O31
 2.1 with sigma of 0.04
 H3WB-O12_$1
 2.1 with sigma of 0.04
 N7-O71N \\sim N7-O72N \\sim N7-O73N \\sim N7A-O71A \\sim N7A-O72A \\sim
N7A-O73A \\sim N8-O81N \\sim N8-
 O82N \\sim N8-O83N \\sim N8A-O81A \\sim N8A-O82A \\sim N8A-O83A
 with sigma of 0.01
 O71N-O72N \\sim O72N-O73N \\sim O73N-O71N \\sim O81N-O82N \\sim O82N-O83N
\\sim O83N-O81N
 with sigma of 0.01
5. Restrained planarity
 N7A, O71A, O72A, O73A
 with sigma of 0.03
6. Uiso/Uaniso restraints and constraints
N7 \\sim O71N \\sim O72N \\sim O73N \\sim N7A \\sim O71A \\sim O72A \\sim O73A:
within 2A with sigma of 0.01 and sigma for terminal atoms of 0.01 within 2A
N8 \\sim O81N \\sim O82N \\sim O83N \\sim N8A \\sim O81A \\sim O82A \\sim O83A:
within 2A with sigma of 0.01 and sigma for terminal atoms of 0.01 within 2A
N4 \\sim O41N \\sim O42N \\sim O43N: within 2A with sigma of 0.01 and sigma for
terminal atoms of 0.01 within 2A
Uanis(Eu2) = Uanis(Ho2)
Uanis(Eu1) = Uanis(Ho1)
7. Others
 Fixed Sof: Eu1(0.7) Eu2(0.7) N7(0.25) O71N(0.25) O72N(0.25) O73N(0.25)
 N7A(0.25) O71A(0.25) O72A(0.25) O73A(0.25) N8(0.25) O81N(0.25) O82N(0.25)
 O83N(0.25) N8A(0.25) O81A(0.25) O82A(0.25) O83A(0.25) Ho2(0.3) Ho1(0.3)
8.a Free rotating group:
 O11M(H11A,H11B), O13M(H13A,H13B), O14M(H14A,H14B), O21M(H21A,H21B), O25M(H25C,
 H25D), O1W(H1WA,H1WB), O2W(H2WA,H2WB), O3W(H3WA,H3WB), O4W(H4WA,H4WB),
 O5W(H5WA,H5WB), O6W(H6WA,H6WB)
8.b Rotating group:
 O12M(H12A,H12B), O15M(H15A,H15B), O22M(H22A,H22B), O23M(H23A,H23B), O24M(H24A,
 H24B)
8.c Ternary CH refined with riding coordinates:
 C13(H13), C14(H14), C23(H23), C24(H24), C33(H33), C34(H34), C43(H43),
 C44(H44), C53(H53), C54(H54), C63(H63), C64(H64)
8.d Secondary CH2 refined with riding coordinates:
 C15(H15C,H15D), C16(H16A,H16B), C25(H25A,H25B), C26(H26A,H26B), C35(H35A,
 H35B), C36(H36A,H36B), C45(H45A,H45B), C46(H46A,H46B), C55(H55A,H55B),
 C56(H56A,H56B), C65(H65A,H65B), C66(H66A,H66B)
;
_olex2_submission_special_instructions 'No special instructions were received'

loop_
_space_group_symop_operation_xyz
'x, y, z'
'-x, -y, -z'

loop_
_atom_site_label
_atom_site_type_symbol
_atom_site_fract_x
_atom_site_fract_y
_atom_site_fract_z
_atom_site_U_iso_or_equiv
_atom_site_adp_type
_atom_site_occupancy
_atom_site_site_symmetry_order
_atom_site_calc_flag
_atom_site_refinement_flags_posn
_atom_site_refinement_flags_adp
_atom_site_refinement_flags_occupancy
_atom_site_disorder_assembly
_atom_site_disorder_group
Eu1 Eu 0.95203(2) 0.91773(2) 0.22476(2) 0.01163(6) Uani 0.7 1 d . . P A 3
O11M O 0.7871(4) 0.8412(4) 0.2447(3) 0.0214(10) Uani 1 1 d G . . . .
H11A H 0.7295 0.8634 0.2570 0.032 Uiso 1 1 d G U . A .
H11B H 0.7827 0.7790 0.2613 0.032 Uiso 1 1 d G U . A .
O12M O 0.9897(4) 0.7603(4) 0.2119(3) 0.0206(10) Uani 1 1 d . . . . .
H12A H 0.9353 0.7262 0.2209 0.031 Uiso 1 1 d R U . A .
H12B H 1.0068 0.7638 0.1640 0.031 Uiso 1 1 d R U . . .
O13M O 1.0851(4) 0.9260(5) 0.1300(3) 0.0262(12) Uani 1 1 d G . . . .
H13A H 1.0798 0.9016 0.0918 0.039 Uiso 1 1 d G U . A .
H13B H 1.1490 0.9278 0.1353 0.039 Uiso 1 1 d G U . A .
O14M O 1.0047(4) 1.0821(4) 0.1886(3) 0.0207(10) Uani 1 1 d G . . . .
H14A H 1.0358 1.1142 0.2141 0.031 Uiso 1 1 d G U . A .
H14B H 0.9943 1.1234 0.1446 0.031 Uiso 1 1 d G U . A .
O15M O 0.8754(5) 0.9962(4) 0.3122(3) 0.0312(13) Uani 1 1 d . . . . .
H15A H 0.8482 1.0510 0.2869 0.047 Uiso 1 1 d R U . A .
H15B H 0.8252 0.9628 0.3367 0.047 Uiso 1 1 d R U . . .
N1 N 0.8187(4) 0.9745(4) 0.0975(3) 0.0178(11) Uani 1 1 d . . . . .
O11N O 0.8218(4) 1.0197(4) 0.1475(3) 0.0205(10) Uani 1 1 d . . . . .
O12N O 0.8864(4) 0.9107(4) 0.0987(3) 0.0260(11) Uani 1 1 d . . . . .
O13N O 0.7521(4) 0.9911(4) 0.0513(3) 0.0293(13) Uani 1 1 d . . . . .
O11 O 1.1040(3) 0.9157(3) 0.2859(2) 0.0149(9) Uani 1 1 d . . . . .
O12 O 1.2903(4) 0.8320(4) 0.5951(3) 0.0206(10) Uani 1 1 d . . . . .
C11 C 1.1700(5) 0.8846(4) 0.3307(3) 0.0128(11) Uani 1 1 d . . . . .
C12 C 1.2874(5) 0.8320(5) 0.5279(4) 0.0141(11) Uani 1 1 d . . . . .
C13 C 1.3172(5) 0.8784(4) 0.3955(3) 0.0126(11) Uani 1 1 d . . . . .
H13 H 1.3835 0.8775 0.3680 0.015 Uiso 1 1 calc R U . . .
C14 C 1.2708(4) 0.7776(5) 0.4199(3) 0.0122(11) Uani 1 1 d . . . . .
H14 H 1.3184 0.7268 0.4106 0.015 Uiso 1 1 calc R U . . .
N11 N 1.2432(4) 0.9388(4) 0.3458(3) 0.0135(10) Uani 1 1 d . . . . .
N12 N 1.1851(4) 0.7918(4) 0.3712(3) 0.0142(10) Uani 1 1 d . . . . .
N13 N 1.2465(4) 0.7631(4) 0.5010(3) 0.0153(10) Uani 1 1 d . . . . .
N14 N 1.3264(4) 0.9004(4) 0.4670(3) 0.0137(10) Uani 1 1 d . . . . .
C15 C 1.1201(5) 0.7149(4) 0.3698(3) 0.0119(10) Uani 1 1 d . . . . .
H15C H 1.0909 0.7294 0.3188 0.014 Uiso 1 1 calc R U . . .
H15D H 1.1602 0.6544 0.3776 0.014 Uiso 1 1 calc R U . . .
C16 C 1.2110(5) 0.6739(5) 0.5518(4) 0.0161(12) Uani 1 1 d . . . . .
H16A H 1.2355 0.6664 0.6037 0.019 Uiso 1 1 calc R U . . .
H16B H 1.2390 0.6195 0.5337 0.019 Uiso 1 1 calc R U . . .
O21 O 0.9270(4) 0.8054(4) 0.3534(3) 0.0174(9) Uani 1 1 d . . . . .
O22 O 1.0764(4) 0.6859(4) 0.6789(3) 0.0203(10) Uani 1 1 d . . . . .
C21 C 0.9505(5) 0.7481(5) 0.4140(3) 0.0143(11) Uani 1 1 d . . . . .
C22 C 1.0448(5) 0.6732(4) 0.6199(4) 0.0157(11) Uani 1 1 d . . . . .
C23 C 1.0455(5) 0.6356(4) 0.5035(3) 0.0119(10) Uani 1 1 d . . . . .
H23 H 1.0672 0.5692 0.5025 0.014 Uiso 1 1 calc R U . . .
C24 C 0.9351(5) 0.6400(4) 0.5356(4) 0.0136(11) Uani 1 1 d . . . . .
H24 H 0.9006 0.5783 0.5414 0.016 Uiso 1 1 calc R U . . .
N21 N 1.0406(4) 0.7013(4) 0.4274(3) 0.0136(10) Uani 1 1 d . . . . .
N22 N 0.8896(4) 0.7191(4) 0.4777(3) 0.0155(10) Uani 1 1 d . . . . .
N23 N 0.9478(4) 0.6574(4) 0.6080(3) 0.0158(10) Uani 1 1 d . . . . .
N24 N 1.1020(4) 0.6701(4) 0.5562(3) 0.0159(10) Uani 1 1 d . . . . .
C25 C 0.7820(5) 0.7368(5) 0.4748(4) 0.0147(11) Uani 1 1 d . . . . .
H25A H 0.7642 0.7639 0.4208 0.018 Uiso 1 1 calc R U . . .
H25B H 0.7483 0.6747 0.4948 0.018 Uiso 1 1 calc R U . . .
C26 C 0.8666(5) 0.6629(5) 0.6626(3) 0.0152(11) Uani 1 1 d . . . . .
H26A H 0.8183 0.6124 0.6641 0.018 Uiso 1 1 calc R U . . .
H26B H 0.8936 0.6502 0.7142 0.018 Uiso 1 1 calc R U . . .
O31 O 0.7150(4) 0.9346(4) 0.4152(3) 0.0198(10) Uani 1 1 d D . . . .
O32 O 0.8921(4) 0.8203(4) 0.7281(3) 0.0213(10) Uani 1 1 d . . . . .
C31 C 0.7110(5) 0.8922(5) 0.4845(4) 0.0162(12) Uani 1 1 d . . . . .
C32 C 0.8274(5) 0.8223(5) 0.6821(3) 0.0175(12) Uani 1 1 d . . . . .
C33 C 0.7257(5) 0.7732(4) 0.6006(3) 0.0137(11) Uani 1 1 d . . . . .
H33 H 0.6798 0.7178 0.6169 0.016 Uiso 1 1 calc R U . . .
C34 C 0.6777(5) 0.8649(4) 0.6158(3) 0.0138(11) Uani 1 1 d . . . . .
H34 H 0.6117 0.8522 0.6441 0.017 Uiso 1 1 calc R U . . .
N31 N 0.7452(4) 0.8015(4) 0.5180(3) 0.0161(10) Uani 1 1 d . . . . .
N32 N 0.6680(4) 0.9298(4) 0.5401(3) 0.0149(10) Uani 1 1 d . . . . .
N33 N 0.7522(4) 0.8914(4) 0.6618(3) 0.0162(10) Uani 1 1 d . . . . .
N34 N 0.8151(4) 0.7554(4) 0.6436(3) 0.0150(10) Uani 1 1 d . . . . .
C35 C 0.6152(5) 1.0219(5) 0.5260(4) 0.0164(12) Uani 1 1 d . . . . .
H35A H 0.5895 1.0387 0.4738 0.020 Uiso 1 1 calc R U . . .
H35B H 0.5569 1.0152 0.5624 0.020 Uiso 1 1 calc R U . . .
C36 C 0.7346(5) 0.9652(5) 0.7014(3) 0.0155(12) Uani 1 1 d . . . . .
H36A H 0.6638 0.9642 0.7195 0.019 Uiso 1 1 calc R U . . .
H36B H 0.7762 0.9498 0.7469 0.019 Uiso 1 1 calc R U . . .
Eu2 Eu 0.46443(2) 0.57306(2) 0.28425(2) 0.01160(6) Uani 0.7 1 d . . P B 1
O21M O 0.5943(4) 0.5660(5) 0.3727(3) 0.0296(13) Uani 1 1 d G . . . .
H21A H 0.5821 0.5767 0.4169 0.044 Uiso 1 1 d G U . B .
H21B H 0.6590 0.5602 0.3693 0.044 Uiso 1 1 d G U . B .
O22M O 0.4904(4) 0.7308(3) 0.2957(3) 0.0205(10) Uani 1 1 d . . . . .
H22A H 0.4918 0.7291 0.3441 0.031 Uiso 1 1 d R U . B .
H22B H 0.4389 0.7683 0.2788 0.031 Uiso 1 1 d R U . . .
O23M O 0.2984(4) 0.6562(4) 0.2719(3) 0.0191(9) Uani 1 1 d . . . . .
H23A H 0.2581 0.6263 0.2503 0.029 Uiso 1 1 d R U . B .
H23B H 0.3031 0.7134 0.2399 0.029 Uiso 1 1 d R U . . .
O24M O 0.3954(4) 0.5059(4) 0.1940(3) 0.0224(10) Uani 1 1 d . . . . .
H24A H 0.3699 0.4505 0.2175 0.034 Uiso 1 1 d R U . B .
H24B H 0.3447 0.5415 0.1734 0.034 Uiso 1 1 d R U . . .
O25M O 0.5174(4) 0.4071(4) 0.3194(3) 0.0251(11) Uani 1 1 d G . . . .
H25C H 0.5420 0.3757 0.2882 0.038 Uiso 1 1 d G U . B .
H25D H 0.5066 0.3631 0.3624 0.038 Uiso 1 1 d G U . B .
N2 N 0.3235(4) 0.5151(4) 0.4132(3) 0.0157(10) Uani 1 1 d . . . . .
O21N O 0.3280(4) 0.4724(3) 0.3600(3) 0.0188(9) Uani 1 1 d . . . . .
O22N O 0.3929(4) 0.5715(4) 0.4124(3) 0.0185(9) Uani 1 1 d . . . . .
O23N O 0.2541(4) 0.5029(4) 0.4612(3) 0.0269(12) Uani 1 1 d . . . . .
O41 O 0.4474(4) 0.6923(4) 0.1593(3) 0.0187(9) Uani 1 1 d . . . . .
O42 O 0.6125(4) 0.8143(4) -0.1711(3) 0.0215(10) Uani 1 1 d . . . . .
C41 C 0.4753(5) 0.7513(4) 0.0995(3) 0.0133(11) Uani 1 1 d . . . . .
C42 C 0.5803(5) 0.8236(5) -0.1091(4) 0.0171(12) Uani 1 1 d . . . . .
C43 C 0.4685(5) 0.8637(4) -0.0201(3) 0.0132(11) Uani 1 1 d . . . . .
H43 H 0.4389 0.9300 -0.0278 0.016 Uiso 1 1 calc R U . . .
C44 C 0.5770(5) 0.8562(4) 0.0088(4) 0.0159(12) Uani 1 1 d . . . . .
H44 H 0.5997 0.9197 0.0124 0.019 Uiso 1 1 calc R U . . .
N41 N 0.4155(4) 0.7941(4) 0.0409(3) 0.0160(10) Uani 1 1 d . . . . .
N42 N 0.5686(4) 0.7867(4) 0.0839(3) 0.0158(10) Uani 1 1 d . . . . .
N43 N 0.6357(4) 0.8231(4) -0.0482(3) 0.0159(10) Uani 1 1 d . . . . .
N44 N 0.4815(4) 0.8392(4) -0.0914(3) 0.0173(11) Uani 1 1 d . . . . .
C45 C 0.6472(5) 0.7622(5) 0.1372(4) 0.0163(12) Uani 1 1 d . . . . .
H45A H 0.6176 0.7484 0.1898 0.020 Uiso 1 1 calc R U . . .
H45B H 0.6908 0.8180 0.1290 0.020 Uiso 1 1 calc R U . . .
C46 C 0.7423(5) 0.8061(5) -0.0465(4) 0.0176(12) Uani 1 1 d . . . . .
H46A H 0.7727 0.8532 -0.0245 0.021 Uiso 1 1 calc R U . . .
H46B H 0.7697 0.8165 -0.0996 0.021 Uiso 1 1 calc R U . . .
O51 O 0.6147(4) 0.5635(3) 0.2162(3) 0.0177(9) Uani 1 1 d . . . . .
O52 O 0.8059(4) 0.6469(4) -0.1040(3) 0.0205(10) Uani 1 1 d . . . . .
C51 C 0.6843(5) 0.5883(5) 0.1684(3) 0.0133(11) Uani 1 1 d . . . . .
C52 C 0.8043(4) 0.6392(5) -0.0349(4) 0.0134(11) Uani 1 1 d . . . . .
C53 C 0.7939(5) 0.6844(5) 0.0784(4) 0.0161(12) Uani 1 1 d . . . . .
H53 H 0.8464 0.7263 0.0880 0.019 Uiso 1 1 calc R U . . .
C54 C 0.8301(5) 0.5778(5) 0.0958(3) 0.0138(11) Uani 1 1 d . . . . .
H54 H 0.8958 0.5667 0.1211 0.017 Uiso 1 1 calc R U . . .
N51 N 0.7073(4) 0.6801(4) 0.1302(3) 0.0160(10) Uani 1 1 d . . . . .
N52 N 0.7498(4) 0.5261(4) 0.1466(3) 0.0144(10) Uani 1 1 d . . . . .
N53 N 0.8375(4) 0.5621(4) 0.0203(3) 0.0162(10) Uani 1 1 d . . . . .
N54 N 0.7700(4) 0.7091(4) -0.0017(3) 0.0153(10) Uani 1 1 d . . . . .
C55 C 0.7571(5) 0.4253(5) 0.1909(4) 0.0172(12) Uani 1 1 d . . . . .
H55A H 0.8269 0.4095 0.2063 0.021 Uiso 1 1 calc R U . . .
H55B H 0.7143 0.4160 0.2380 0.021 Uiso 1 1 calc R U . . .
C56 C 0.8763(5) 0.4746(5) 0.0051(4) 0.0162(12) Uani 1 1 d . . . . .
H56A H 0.8977 0.4892 -0.0496 0.019 Uiso 1 1 calc R U . . .
H56B H 0.9362 0.4526 0.0355 0.019 Uiso 1 1 calc R U . . .
O61 O 0.5888(4) 0.2967(4) 0.2257(3) 0.0222(10) Uani 1 1 d . . . . .
O62 O 0.7634(3) 0.4097(3) -0.1016(2) 0.0153(9) Uani 1 1 d . . . . .
C61 C 0.6514(5) 0.2965(5) 0.1746(3) 0.0137(11) Uani 1 1 d . . . . .
C62 C 0.7642(5) 0.3673(5) -0.0334(3) 0.0132(11) Uani 1 1 d . . . . .
C63 C 0.7976(5) 0.3292(5) 0.0967(3) 0.0138(11) Uani 1 1 d . . . . .
H63 H 0.8640 0.3092 0.1197 0.017 Uiso 1 1 calc R U . . .
C64 C 0.7449(5) 0.2446(4) 0.0809(3) 0.0134(11) Uani 1 1 d . . . . .
H64 H 0.7891 0.1855 0.0911 0.016 Uiso 1 1 calc R U . . .
N61 N 0.7274(4) 0.3597(4) 0.1492(3) 0.0161(10) Uani 1 1 d . . . . .
N62 N 0.6585(5) 0.2310(4) 0.1326(3) 0.0185(11) Uani 1 1 d . . . . .
N63 N 0.7229(4) 0.2801(4) 0.0003(3) 0.0145(10) Uani 1 1 d . . . . .
N64 N 0.8072(4) 0.3972(4) 0.0220(3) 0.0161(10) Uani 1 1 d . . . . .
C65 C 0.5943(5) 0.1491(5) 0.1464(4) 0.0178(12) Uani 1 1 d . . . . .
H65A H 0.6360 0.0913 0.1459 0.021 Uiso 1 1 calc R U . . .
H65B H 0.5618 0.1379 0.1980 0.021 Uiso 1 1 calc R U . . .
C66 C 0.6919(5) 0.2184(5) -0.0438(4) 0.0150(11) Uani 1 1 d . . . . .
H66A H 0.7252 0.1545 -0.0248 0.018 Uiso 1 1 calc R U . . .
H66B H 0.7146 0.2455 -0.0978 0.018 Uiso 1 1 calc R U . . .
N3 N 1.0328(5) 0.7863(5) 0.0077(3) 0.0203(12) Uani 1 1 d . . . . .
O31N O 1.0727(4) 0.8658(4) 0.0003(3) 0.0278(12) Uani 1 1 d . . . . .
O32N O 1.0300(4) 0.7246(4) 0.0713(3) 0.0242(11) Uani 1 1 d . . . . .
O33N O 0.9984(5) 0.7674(4) -0.0487(3) 0.0308(13) Uani 1 1 d . . . . .
N4 N 0.8695(5) 0.5782(5) 0.3295(4) 0.0306(14) Uani 1 1 d . U . . .
O41N O 0.8075(6) 0.5453(6) 0.3816(5) 0.065(2) Uani 1 1 d . U . . .
O42N O 0.8437(5) 0.6352(5) 0.2686(4) 0.0394(15) Uani 1 1 d . U . . .
O43N O 0.9594(5) 0.5556(5) 0.3415(4) 0.0416(16) Uani 1 1 d . U . . .
N5 N 0.5298(4) 0.7225(5) 0.4913(3) 0.0199(11) Uani 1 1 d . . . . .
O51N O 0.5586(5) 0.6383(4) 0.4995(3) 0.0283(12) Uani 1 1 d . . . . .
O52N O 0.5283(5) 0.7822(4) 0.4263(3) 0.0272(11) Uani 1 1 d . . . . .
O53N O 0.5043(4) 0.7512(4) 0.5492(3) 0.0281(12) Uani 1 1 d . . . . .
N6 N 1.3632(5) 0.9242(4) 0.1612(4) 0.0213(12) Uani 1 1 d . . . . .
O61N O 1.3450(5) 0.8607(4) 0.2223(3) 0.0300(12) Uani 1 1 d . . . . .
O62N O 1.4514(5) 0.9483(5) 0.1408(4) 0.0390(15) Uani 1 1 d . . . . .
O63N O 1.2944(5) 0.9655(4) 0.1197(4) 0.0344(14) Uani 1 1 d . . . . .
N7 N 1.021(3) 1.017(3) 0.467(2) 0.086(6) Uani 0.25 1 d D U P C -1
O71N O 1.014(3) 0.952(3) 0.434(3) 0.085(7) Uani 0.25 1 d D U P C -1
O72N O 1.094(2) 1.016(4) 0.507(2) 0.083(7) Uani 0.25 1 d D U P C -1
O73N O 0.966(3) 1.091(3) 0.447(2) 0.090(7) Uani 0.25 1 d D U P C -1
N7A N 0.997(2) 0.966(2) 0.5342(17) 0.085(6) Uani 0.25 1 d D U P D -2
O71A O 0.939(3) 0.952(4) 0.487(3) 0.087(7) Uani 0.25 1 d D U P D -2
O72A O 0.974(3) 1.010(4) 0.583(2) 0.074(8) Uani 0.25 1 d D U P D -2
O73A O 1.082(3) 0.931(4) 0.528(3) 0.086(7) Uani 0.25 1 d D U P D -2
N8 N 0.533(3) 0.487(3) 0.030(2) 0.092(8) Uani 0.25 1 d D U P E -1
O81N O 0.525(4) 0.549(3) 0.067(2) 0.091(8) Uani 0.25 1 d D U P E -1
O82N O 0.473(4) 0.420(3) 0.045(2) 0.093(8) Uani 0.25 1 d D U P E -1
O83N O 0.590(3) 0.501(4) -0.028(2) 0.089(8) Uani 0.25 1 d D U P E -1
N8A N 0.499(3) 0.541(5) -0.032(3) 0.092(8) Uani 0.25 1 d D U P F -2
O81A O 0.589(3) 0.559(4) -0.034(3) 0.091(8) Uani 0.25 1 d D U P F -2
O82A O 0.452(3) 0.563(4) 0.021(2) 0.095(8) Uani 0.25 1 d D U P F -2
O83A O 0.471(4) 0.495(4) -0.076(3) 0.089(8) Uani 0.25 1 d D U P F -2
O1W O 0.8233(5) 1.1801(4) 0.2723(3) 0.0274(12) Uani 1 1 d G . . . .
H1WA H 0.7772 1.1813 0.3072 0.041 Uiso 1 1 d G U . . .
H1WB H 0.8704 1.2150 0.2810 0.041 Uiso 1 1 d G U . . .
O2W O 0.6030(5) 0.9204(5) 0.2542(5) 0.0455(17) Uani 1 1 d G . . . .
H2WA H 0.5806 0.9661 0.2737 0.068 Uiso 1 1 d DG U . . .
H2WB H 0.5641 0.9235 0.2167 0.068 Uiso 1 1 d G U . . .
O3W O 0.5721(5) 1.0699(6) 0.3311(3) 0.0456(18) Uani 1 1 d G . . . .
H3WA H 0.5915 1.0216 0.3685 0.068 Uiso 1 1 d DG U . . .
H3WB H 0.5992 1.1195 0.3392 0.068 Uiso 1 1 d DG U . . .
O4W O 1.1382(4) 0.5664(5) 0.2449(3) 0.0283(12) Uani 1 1 d G . . . .
H4WA H 1.1453 0.5682 0.1968 0.043 Uiso 1 1 d G U . . .
H4WB H 1.0740 0.5663 0.2538 0.043 Uiso 1 1 d G U . . .
O5W O 0.6762(5) 0.6643(4) 0.7768(3) 0.0259(11) Uani 1 1 d G . . . .
H5WA H 0.6349 0.7061 0.7886 0.039 Uiso 1 1 d G U . . .
H5WB H 0.7218 0.6547 0.8107 0.039 Uiso 1 1 d G U . . .
O6W O 0.9965(5) 0.6068(6) 0.8335(3) 0.0387(16) Uani 1 1 d G . . . .
H6WA H 0.9443 0.6412 0.8401 0.058 Uiso 1 1 d G U . . .
H6WB H 1.0156 0.6315 0.7859 0.058 Uiso 1 1 d G U . . .
Ho2 Ho 0.46443(2) 0.57306(2) 0.28425(2) 0.01160(6) Uani 0.3 1 d . . P B 2
Ho1 Ho 0.95203(2) 0.91773(2) 0.22476(2) 0.01163(6) Uani 0.3 1 d . . P A 4

loop_
_atom_site_aniso_label
_atom_site_aniso_U_11
_atom_site_aniso_U_22
_atom_site_aniso_U_33
_atom_site_aniso_U_23
_atom_site_aniso_U_13
_atom_site_aniso_U_12
Eu1 0.01220(13) 0.01187(13) 0.01022(12) -0.00167(10) -0.00246(10) -0.00097(11)
O11M 0.016(2) 0.023(2) 0.022(2) 0.000(2) -0.0017(18) -0.0058(19)
O12M 0.026(3) 0.019(2) 0.015(2) -0.0024(18) 0.0008(18) -0.001(2)
O13M 0.019(2) 0.044(3) 0.022(3) -0.018(2) 0.0018(19) -0.011(2)
O14M 0.027(3) 0.019(2) 0.015(2) -0.0001(18) -0.0042(19) -0.008(2)
O15M 0.042(3) 0.016(2) 0.031(3) -0.002(2) 0.019(3) -0.002(2)
N1 0.016(3) 0.014(2) 0.020(3) 0.003(2) -0.003(2) -0.002(2)
O11N 0.022(2) 0.016(2) 0.023(2) -0.0052(19) -0.0037(19) 0.0011(19)
O12N 0.024(3) 0.030(3) 0.022(2) -0.003(2) -0.009(2) 0.003(2)
O13N 0.026(3) 0.024(3) 0.036(3) -0.002(2) -0.024(2) -0.002(2)
O11 0.016(2) 0.016(2) 0.0118(19) -0.0021(16) -0.0063(16) 0.0011(17)
O12 0.024(3) 0.024(2) 0.015(2) -0.0059(19) -0.0007(18) -0.004(2)
C11 0.010(3) 0.014(3) 0.013(3) -0.002(2) 0.002(2) -0.001(2)
C12 0.012(3) 0.015(3) 0.015(3) -0.005(2) 0.003(2) 0.000(2)
C13 0.010(3) 0.015(3) 0.012(2) -0.002(2) 0.0001(19) 0.001(2)
C14 0.008(2) 0.021(3) 0.007(2) -0.003(2) -0.0032(18) 0.000(2)
N11 0.014(2) 0.010(2) 0.016(2) -0.0030(18) -0.0043(18) -0.0027(19)
N12 0.017(3) 0.012(2) 0.013(2) -0.0014(18) -0.0043(19) -0.001(2)
N13 0.019(3) 0.016(2) 0.011(2) -0.0032(19) -0.0014(19) -0.003(2)
N14 0.013(2) 0.016(2) 0.012(2) -0.0031(19) -0.0053(18) -0.001(2)
C15 0.015(3) 0.012(2) 0.010(2) -0.005(2) 0.000(2) -0.001(2)
C16 0.013(3) 0.017(3) 0.015(3) 0.001(2) 0.000(2) -0.002(2)
O21 0.016(2) 0.021(2) 0.0115(19) 0.0012(17) -0.0034(16) -0.0002(18)
O22 0.020(2) 0.028(3) 0.014(2) -0.0069(19) -0.0014(17) -0.001(2)
C21 0.014(3) 0.017(3) 0.013(3) -0.005(2) -0.003(2) -0.002(2)
C22 0.019(3) 0.011(3) 0.015(3) 0.000(2) -0.003(2) 0.002(2)
C23 0.017(3) 0.008(2) 0.009(2) 0.0011(18) -0.003(2) -0.003(2)
C24 0.014(3) 0.009(2) 0.018(3) -0.005(2) -0.001(2) 0.001(2)
N21 0.009(2) 0.016(2) 0.012(2) 0.0002(18) 0.0017(18) -0.001(2)
N22 0.013(2) 0.020(3) 0.011(2) 0.0004(19) -0.0023(18) -0.004(2)
N23 0.017(3) 0.017(2) 0.014(2) -0.0032(19) -0.002(2) 0.001(2)
N24 0.011(2) 0.020(3) 0.016(2) -0.003(2) -0.0018(19) -0.003(2)
C25 0.014(3) 0.018(3) 0.014(3) -0.006(2) -0.001(2) -0.004(2)
C26 0.017(3) 0.014(3) 0.013(3) -0.001(2) 0.002(2) 0.002(2)
O31 0.023(2) 0.021(2) 0.013(2) 0.0004(18) -0.0022(18) -0.003(2)
O32 0.023(3) 0.019(2) 0.023(2) -0.0070(19) -0.0076(19) 0.000(2)
C31 0.014(3) 0.020(3) 0.012(3) 0.001(2) -0.005(2) -0.005(2)
C32 0.024(3) 0.016(3) 0.011(3) 0.001(2) 0.000(2) -0.005(2)
C33 0.015(3) 0.012(3) 0.013(3) -0.001(2) -0.002(2) -0.002(2)
C34 0.016(3) 0.011(3) 0.013(3) -0.002(2) -0.002(2) -0.005(2)
N31 0.018(3) 0.019(3) 0.011(2) -0.0029(19) -0.0003(19) 0.003(2)
N32 0.024(3) 0.014(2) 0.007(2) -0.0037(18) -0.0016(19) -0.002(2)
N33 0.018(3) 0.015(2) 0.016(2) -0.004(2) -0.005(2) -0.002(2)
N34 0.017(3) 0.011(2) 0.015(2) -0.0006(19) -0.0041(19) -0.002(2)
C35 0.013(3) 0.017(3) 0.017(3) 0.000(2) -0.005(2) 0.001(2)
C36 0.019(3) 0.017(3) 0.009(2) -0.001(2) 0.002(2) -0.003(2)
Eu2 0.01149(13) 0.01240(13) 0.01087(13) -0.00329(10) 0.00091(10) -0.00086(11)
O21M 0.015(2) 0.052(4) 0.024(3) -0.016(3) -0.001(2) 0.006(3)
O22M 0.026(3) 0.017(2) 0.020(2) -0.0064(18) -0.0016(19) -0.0050(19)
O23M 0.017(2) 0.018(2) 0.018(2) 0.0009(18) -0.0012(17) 0.0012(18)
O24M 0.032(3) 0.015(2) 0.020(2) -0.0033(18) -0.007(2) -0.004(2)
O25M 0.037(3) 0.018(2) 0.015(2) -0.0006(18) 0.012(2) 0.003(2)
N2 0.013(2) 0.014(2) 0.019(3) -0.004(2) -0.0002(19) -0.001(2)
O21N 0.021(2) 0.014(2) 0.022(2) -0.0065(18) 0.0004(18) -0.0055(18)
O22N 0.016(2) 0.019(2) 0.022(2) -0.0074(18) 0.0018(18) -0.0064(18)
O23N 0.025(3) 0.023(3) 0.031(3) -0.006(2) 0.014(2) -0.004(2)
O41 0.019(2) 0.019(2) 0.014(2) 0.0000(17) 0.0024(17) -0.0043(18)
O42 0.022(3) 0.020(2) 0.020(2) -0.0021(19) 0.0039(19) -0.001(2)
C41 0.016(3) 0.010(2) 0.013(3) -0.002(2) 0.001(2) 0.001(2)
C42 0.019(3) 0.011(3) 0.020(3) -0.002(2) 0.003(2) -0.005(2)
C43 0.013(3) 0.010(2) 0.016(3) -0.002(2) 0.002(2) -0.004(2)
C44 0.020(3) 0.011(3) 0.017(3) -0.002(2) -0.001(2) -0.004(2)
N41 0.013(3) 0.015(2) 0.018(2) 0.001(2) -0.0018(19) -0.002(2)
N42 0.010(2) 0.015(2) 0.019(3) 0.002(2) -0.0029(19) 0.0002(19)
N43 0.011(2) 0.020(3) 0.014(2) -0.002(2) 0.0049(18) 0.002(2)
N44 0.019(3) 0.019(3) 0.013(2) -0.002(2) 0.003(2) -0.005(2)
C45 0.016(3) 0.018(3) 0.016(3) -0.006(2) 0.002(2) -0.001(2)
C46 0.010(3) 0.021(3) 0.020(3) -0.001(2) 0.003(2) -0.007(2)
O51 0.023(2) 0.019(2) 0.011(2) -0.0055(17) 0.0060(17) -0.0012(19)
O52 0.026(3) 0.022(2) 0.013(2) -0.0047(18) 0.0018(18) -0.003(2)
C51 0.013(3) 0.017(3) 0.012(2) -0.007(2) -0.005(2) -0.003(2)
C52 0.004(2) 0.020(3) 0.017(3) -0.006(2) 0.0021(19) -0.004(2)
C53 0.015(3) 0.016(3) 0.017(3) -0.005(2) 0.001(2) -0.002(2)
C54 0.011(3) 0.018(3) 0.013(3) -0.005(2) 0.001(2) -0.007(2)
N51 0.014(2) 0.019(3) 0.012(2) -0.0004(19) 0.0049(18) 0.001(2)
N52 0.015(2) 0.014(2) 0.012(2) -0.0011(18) 0.0016(18) -0.001(2)
N53 0.018(3) 0.018(3) 0.012(2) -0.005(2) 0.0000(19) 0.001(2)
N54 0.017(3) 0.013(2) 0.014(2) -0.0023(19) 0.0019(19) 0.000(2)
C55 0.019(3) 0.017(3) 0.014(3) -0.002(2) -0.004(2) 0.001(2)
C56 0.012(3) 0.017(3) 0.020(3) -0.006(2) 0.004(2) -0.004(2)
O61 0.021(3) 0.026(3) 0.022(2) -0.012(2) 0.0063(19) -0.003(2)
O62 0.014(2) 0.019(2) 0.0106(19) -0.0002(16) -0.0017(15) 0.0007(17)
C61 0.014(3) 0.015(3) 0.011(2) -0.001(2) -0.002(2) 0.002(2)
C62 0.013(3) 0.016(3) 0.012(3) -0.006(2) 0.003(2) -0.001(2)
C63 0.015(3) 0.016(3) 0.008(2) 0.000(2) 0.002(2) 0.007(2)
C64 0.013(3) 0.013(3) 0.013(3) -0.002(2) 0.000(2) 0.002(2)
N61 0.017(3) 0.017(2) 0.015(2) -0.005(2) 0.0030(19) 0.000(2)
N62 0.023(3) 0.017(3) 0.015(2) -0.003(2) -0.003(2) -0.003(2)
N63 0.020(3) 0.012(2) 0.013(2) -0.0041(18) 0.0001(19) -0.004(2)
N64 0.016(3) 0.017(3) 0.013(2) 0.0001(19) -0.0019(19) -0.006(2)
C65 0.020(3) 0.016(3) 0.013(3) 0.004(2) -0.003(2) -0.001(2)
C66 0.015(3) 0.018(3) 0.014(3) -0.007(2) -0.001(2) 0.001(2)
N3 0.018(3) 0.025(3) 0.019(3) -0.008(2) 0.000(2) -0.005(2)
O31N 0.032(3) 0.031(3) 0.022(3) -0.011(2) 0.008(2) -0.013(2)
O32N 0.028(3) 0.023(3) 0.018(2) 0.0003(19) 0.0034(19) 0.001(2)
O33N 0.036(3) 0.034(3) 0.024(3) -0.009(2) -0.004(2) -0.009(3)
N4 0.029(3) 0.028(3) 0.026(3) 0.005(2) 0.010(2) 0.000(3)
O41N 0.035(4) 0.066(5) 0.063(5) 0.030(4) 0.020(3) 0.014(3)
O42N 0.043(4) 0.037(3) 0.031(3) 0.006(3) -0.007(3) -0.012(3)
O43N 0.027(3) 0.039(3) 0.049(4) 0.002(3) 0.002(3) 0.001(3)
N5 0.013(3) 0.029(3) 0.015(2) -0.003(2) -0.001(2) 0.003(2)
O51N 0.038(3) 0.022(3) 0.024(3) -0.005(2) -0.001(2) 0.007(2)
O52N 0.037(3) 0.024(3) 0.018(2) -0.0016(19) -0.005(2) 0.005(2)
O53N 0.032(3) 0.035(3) 0.016(2) -0.005(2) 0.000(2) 0.009(2)
N6 0.022(3) 0.016(3) 0.027(3) -0.006(2) 0.000(2) -0.002(2)
O61N 0.041(3) 0.021(3) 0.023(3) 0.001(2) 0.003(2) 0.004(2)
O62N 0.025(3) 0.038(3) 0.052(4) -0.010(3) 0.002(3) -0.009(3)
O63N 0.036(3) 0.029(3) 0.035(3) -0.001(2) -0.014(3) -0.002(3)
N7 0.038(9) 0.16(2) 0.086(11) -0.067(13) 0.000(8) -0.014(11)
O71N 0.038(9) 0.15(2) 0.085(11) -0.069(13) -0.001(9) -0.012(11)
O72N 0.035(10) 0.15(2) 0.082(11) -0.068(13) 0.000(9) -0.017(12)
O73N 0.042(11) 0.15(2) 0.093(12) -0.066(14) 0.005(10) -0.012(12)
N7A 0.037(9) 0.16(2) 0.083(11) -0.068(12) -0.001(8) -0.014(11)
O71A 0.042(10) 0.16(2) 0.086(11) -0.068(13) -0.001(9) -0.015(11)
O72A 0.022(10) 0.16(2) 0.070(13) -0.074(14) -0.003(10) -0.012(13)
O73A 0.040(9) 0.16(2) 0.085(11) -0.070(13) -0.001(9) -0.013(11)
N8 0.062(11) 0.17(2) 0.073(9) -0.079(13) -0.015(9) 0.029(13)
O81N 0.061(11) 0.17(2) 0.071(10) -0.079(14) -0.013(9) 0.028(14)
O82N 0.065(12) 0.17(2) 0.075(11) -0.079(14) -0.017(10) 0.029(14)
O83N 0.060(10) 0.17(2) 0.067(9) -0.083(14) -0.015(8) 0.030(14)
N8A 0.062(10) 0.17(2) 0.071(9) -0.079(13) -0.016(8) 0.028(13)
O81A 0.061(10) 0.17(2) 0.071(10) -0.081(14) -0.015(9) 0.029(14)
O82A 0.065(11) 0.17(2) 0.074(10) -0.075(14) -0.015(9) 0.029(14)
O83A 0.057(11) 0.17(2) 0.066(10) -0.081(14) -0.014(9) 0.028(14)
O1W 0.034(3) 0.024(3) 0.024(3) -0.006(2) 0.000(2) -0.004(2)
O2W 0.032(4) 0.033(3) 0.070(5) -0.013(3) 0.006(3) -0.001(3)
O3W 0.035(4) 0.087(6) 0.017(3) -0.017(3) -0.006(2) -0.009(4)
O4W 0.025(3) 0.039(3) 0.021(2) -0.008(2) 0.000(2) -0.004(2)
O5W 0.032(3) 0.025(3) 0.022(3) -0.008(2) 0.003(2) -0.008(2)
O6W 0.021(3) 0.071(5) 0.019(3) -0.005(3) -0.001(2) 0.008(3)
Ho2 0.01149(13) 0.01240(13) 0.01087(13) -0.00329(10) 0.00091(10) -0.00086(11)
Ho1 0.01220(13) 0.01187(13) 0.01022(12) -0.00167(10) -0.00246(10) -0.00097(11)

loop_
_atom_type_symbol
_atom_type_description
_atom_type_scat_dispersion_real
_atom_type_scat_dispersion_imag
_atom_type_scat_source
C C 0.0033 0.0016 'International Tables Vol C Tables 4.2.6.8 and 6.1.1.4'
H H 0.0000 0.0000 'International Tables Vol C Tables 4.2.6.8 and 6.1.1.4'
Eu Eu -0.1578 3.6682 'International Tables Vol C Tables 4.2.6.8 and 6.1.1.4'
Ho Ho -0.2175 4.6783 'International Tables Vol C Tables 4.2.6.8 and 6.1.1.4'
N N 0.0061 0.0033 'International Tables Vol C Tables 4.2.6.8 and 6.1.1.4'
O O 0.0106 0.0060 'International Tables Vol C Tables 4.2.6.8 and 6.1.1.4'

loop_
_geom_angle_atom_site_label_1
_geom_angle_atom_site_label_2
_geom_angle_atom_site_label_3
_geom_angle
_geom_angle_site_symmetry_1
_geom_angle_site_symmetry_3
_geom_angle_publ_flag
O11M Eu1 H12A 59.5 . . ?
O11M Eu1 H12B 83.0 . . ?
O11M Eu1 H15A 82.1 . . ?
O11M Eu1 H15B 64.4 . . ?
O11M Eu1 O12N 69.45(18) . . ?
O12M Eu1 O11M 76.55(18) . . ?
O12M Eu1 H12A 17.1 . . ?
O12M Eu1 H12B 17.1 . . ?
O12M Eu1 O13M 70.67(19) . . ?
O12M Eu1 O14M 144.58(18) . . ?
O12M Eu1 H15A 154.3 . . ?
O12M Eu1 H15B 126.1 . . ?
O12M Eu1 O11N 120.08(17) . . ?
O12M Eu1 O12N 72.46(17) . . ?
O12M Eu1 O21 73.55(16) . . ?
H12A Eu1 H12B 28.5 . . ?
H12A Eu1 H15A 138.8 . . ?
H12A Eu1 H15B 112.4 . . ?
H12B Eu1 H15A 165.0 . . ?
H12B Eu1 H15B 141.0 . . ?
O13M Eu1 O11M 132.61(18) . . ?
O13M Eu1 H12A 85.5 . . ?
O13M Eu1 H12B 57.0 . . ?
O13M Eu1 O14M 74.3(2) . . ?
O13M Eu1 H15A 135.1 . . ?
O13M Eu1 H15B 161.5 . . ?
O13M Eu1 O11N 101.14(19) . . ?
O13M Eu1 O12N 68.62(18) . . ?
O13M Eu1 O21 130.62(19) . . ?
O14M Eu1 O11M 134.01(18) . . ?
O14M Eu1 H12A 159.4 . . ?
O14M Eu1 H12B 130.9 . . ?
O14M Eu1 H15A 61.0 . . ?
O14M Eu1 H15B 88.1 . . ?
O14M Eu1 O11N 71.43(17) . . ?
O14M Eu1 O12N 99.33(17) . . ?
O14M Eu1 O21 129.56(16) . . ?
O15M Eu1 O11M 80.5(2) . . ?
O15M Eu1 O12M 140.92(17) . . ?
O15M Eu1 H12A 128.9 . . ?
O15M Eu1 H12B 157.2 . . ?
O15M Eu1 O13M 144.36(19) . . ?
O15M Eu1 O14M 71.69(18) . . ?
O15M Eu1 H15A 17.2 . . ?
O15M Eu1 H15B 17.1 . . ?
O15M Eu1 O11N 77.8(2) . . ?
O15M Eu1 O12N 127.2(2) . . ?
O15M Eu1 O21 68.44(18) . . ?
H15A Eu1 H15B 28.7 . . ?
O11N Eu1 O11M 67.29(17) . . ?
O11N Eu1 H12A 109.8 . . ?
O11N Eu1 H12B 109.9 . . ?
O11N Eu1 H15A 62.5 . . ?
O11N Eu1 H15B 77.9 . . ?
O11N Eu1 O12N 51.03(17) . . ?
O11N Eu1 O21 126.18(16) . . ?
O12N Eu1 H12A 69.1 . . ?
O12N Eu1 H12B 59.4 . . ?
O12N Eu1 H15A 113.3 . . ?
O12N Eu1 H15B 121.1 . . ?
O11 Eu1 O11M 141.48(16) . . ?
O11 Eu1 O12M 90.49(17) . . ?
O11 Eu1 H12A 103.5 . . ?
O11 Eu1 H12B 95.2 . . ?
O11 Eu1 O13M 72.64(17) . . ?
O11 Eu1 O14M 74.31(17) . . ?
O11 Eu1 O15M 88.2(2) . . ?
O11 Eu1 H15A 97.4 . . ?
O11 Eu1 H15B 97.5 . . ?
O11 Eu1 O11N 145.54(16) . . ?
O11 Eu1 O12N 140.95(17) . . ?
O11 Eu1 O21 74.81(16) . . ?
O21 Eu1 O11M 66.77(16) . . ?
O21 Eu1 H12A 67.3 . . ?
O21 Eu1 H12B 90.7 . . ?
O21 Eu1 H15A 84.9 . . ?
O21 Eu1 H15B 57.9 . . ?
O21 Eu1 O12N 129.26(17) . . ?
Eu1 O11M H11A 129.4 . . ?
Eu1 O11M H11B 120.8 . . ?
H11A O11M H11B 104.6 . . ?
Ho1 O11M H11A 129.4 . . ?
Ho1 O11M H11B 120.8 . . ?
Eu1 O12M H12A 109.9 . . ?
Eu1 O12M H12B 109.8 . . ?
H12A O12M H12B 104.0 . . ?
Ho1 O12M H12A 109.9 . . ?
Ho1 O12M H12B 109.8 . . ?
Eu1 O13M H13A 121.8 . . ?
Eu1 O13M H13B 128.5 . . ?
H13A O13M H13B 104.7 . . ?
Ho1 O13M H13A 121.8 . . ?
Ho1 O13M H13B 128.5 . . ?
Eu1 O14M H14A 130.7 . . ?
Eu1 O14M H14B 124.7 . . ?
H14A O14M H14B 104.5 . . ?
Ho1 O14M H14A 130.7 . . ?
Ho1 O14M H14B 124.7 . . ?
Eu1 O15M H15A 109.5 . . ?
Eu1 O15M H15B 109.6 . . ?
H15A O15M H15B 104.5 . . ?
Ho1 O15M H15A 109.5 . . ?
Ho1 O15M H15B 109.6 . . ?
O11N N1 Eu1 57.3(3) . . ?
O11N N1 O12N 116.5(5) . . ?
O11N N1 Ho1 57.3(3) . . ?
O12N N1 Eu1 60.0(3) . . ?
O12N N1 Ho1 60.0(3) . . ?
O13N N1 Eu1 170.6(5) . . ?
O13N N1 O11N 121.1(6) . . ?
O13N N1 O12N 122.3(6) . . ?
O13N N1 Ho1 170.6(5) . . ?
N1 O11N Eu1 97.2(4) . . ?
N1 O11N Ho1 97.2(4) . . ?
N1 O12N Eu1 94.3(4) . . ?
N1 O12N Ho1 94.3(4) . . ?
C11 O11 Eu1 157.9(4) . . ?
C11 O11 Ho1 157.9(4) . . ?
O11 C11 N11 124.6(6) . . ?
O11 C11 N12 126.3(6) . . ?
N12 C11 N11 109.1(5) . . ?
O12 C12 N13 126.4(6) . . ?
O12 C12 N14 125.4(6) . . ?
N14 C12 N13 108.2(5) . . ?
C14 C13 H13 111.7 . . ?
N11 C13 H13 111.7 . . ?
N11 C13 C14 103.9(5) . . ?
N14 C13 H13 111.7 . . ?
N14 C13 C14 103.2(5) . . ?
N14 C13 N11 114.1(5) . . ?
C13 C14 H14 111.9 . . ?
N12 C14 C13 102.0(5) . . ?
N12 C14 H14 111.9 . . ?
N13 C14 C13 103.1(5) . . ?
N13 C14 H14 111.9 . . ?
N13 C14 N12 115.2(5) . . ?
C11 N11 C13 111.1(5) . . ?
C11 N11 C36 123.5(5) . 2_776 ?
C36 N11 C13 121.9(5) 2_776 . ?
C11 N12 C14 113.2(5) . . ?
C11 N12 C15 123.8(5) . . ?
C15 N12 C14 123.0(5) . . ?
C12 N13 C14 111.5(5) . . ?
C12 N13 C16 121.9(5) . . ?
C16 N13 C14 124.1(5) . . ?
C12 N14 C13 113.0(5) . . ?
C12 N14 C35 123.8(5) . 2_776 ?
C35 N14 C13 122.5(5) 2_776 . ?
N12 C15 H15C 109.0 . . ?
N12 C15 H15D 109.0 . . ?
H15C C15 H15D 107.8 . . ?
N21 C15 N12 112.9(5) . . ?
N21 C15 H15C 109.0 . . ?
N21 C15 H15D 109.0 . . ?
N13 C16 H16A 109.1 . . ?
N13 C16 H16B 109.1 . . ?
N13 C16 N24 112.4(5) . . ?
H16A C16 H16B 107.9 . . ?
N24 C16 H16A 109.1 . . ?
N24 C16 H16B 109.1 . . ?
C21 O21 Eu1 157.3(5) . . ?
C21 O21 Ho1 157.3(5) . . ?
O21 C21 N21 125.4(6) . . ?
O21 C21 N22 125.4(6) . . ?
N21 C21 N22 109.1(5) . . ?
O22 C22 N23 125.8(6) . . ?
O22 C22 N24 125.4(6) . . ?
N23 C22 N24 108.7(5) . . ?
C24 C23 H23 112.2 . . ?
N21 C23 H23 112.2 . . ?
N21 C23 C24 102.2(5) . . ?
N21 C23 N24 114.4(5) . . ?
N24 C23 H23 112.2 . . ?
N24 C23 C24 102.8(5) . . ?
C23 C24 H24 111.5 . . ?
N22 C24 C23 103.0(5) . . ?
N22 C24 H24 111.5 . . ?
N23 C24 C23 102.8(5) . . ?
N23 C24 H24 111.5 . . ?
N23 C24 N22 115.7(5) . . ?
C15 N21 C23 124.8(5) . . ?
C21 N21 C15 122.1(5) . . ?
C21 N21 C23 113.0(5) . . ?
C21 N22 C24 111.6(5) . . ?
C21 N22 C25 121.5(5) . . ?
C25 N22 C24 122.5(5) . . ?
C22 N23 C24 112.9(5) . . ?
C22 N23 C26 122.6(6) . . ?
C24 N23 C26 124.4(6) . . ?
C22 N24 C16 123.6(6) . . ?
C22 N24 C23 111.2(5) . . ?
C23 N24 C16 123.0(5) . . ?
N22 C25 H25A 108.8 . . ?
N22 C25 H25B 108.8 . . ?
H25A C25 H25B 107.7 . . ?
N31 C25 N22 113.7(5) . . ?
N31 C25 H25A 108.8 . . ?
N31 C25 H25B 108.8 . . ?
N23 C26 H26A 109.1 . . ?
N23 C26 H26B 109.1 . . ?
H26A C26 H26B 107.8 . . ?
N34 C26 N23 112.6(5) . . ?
N34 C26 H26A 109.1 . . ?
N34 C26 H26B 109.1 . . ?
O31 C31 N31 126.7(6) . . ?
O31 C31 N32 124.8(6) . . ?
N31 C31 N32 108.6(5) . . ?
O32 C32 N33 126.1(6) . . ?
O32 C32 N34 126.2(6) . . ?
N34 C32 N33 107.7(6) . . ?
C34 C33 H33 111.7 . . ?
N31 C33 H33 111.7 . . ?
N31 C33 C34 103.2(5) . . ?
N34 C33 H33 111.7 . . ?
N34 C33 C34 104.8(5) . . ?
N34 C33 N31 113.4(5) . . ?
C33 C34 H34 111.9 . . ?
N32 C34 C33 103.6(5) . . ?
N32 C34 H34 111.9 . . ?
N32 C34 N33 114.9(5) . . ?
N33 C34 C33 102.0(5) . . ?
N33 C34 H34 111.9 . . ?
C25 N31 C33 124.3(5) . . ?
C31 N31 C25 122.8(5) . . ?
C31 N31 C33 112.2(5) . . ?
C31 N32 C34 112.2(5) . . ?
C31 N32 C35 124.9(5) . . ?
C34 N32 C35 122.9(5) . . ?
C32 N33 C34 112.6(5) . . ?
C32 N33 C36 121.6(5) . . ?
C36 N33 C34 123.3(5) . . ?
C32 N34 C26 122.9(5) . . ?
C32 N34 C33 112.4(5) . . ?
C33 N34 C26 122.1(5) . . ?
N14 C35 N32 115.0(5) 2_776 . ?
N14 C35 H35A 108.5 2_776 . ?
N14 C35 H35B 108.5 2_776 . ?
N32 C35 H35A 108.5 . . ?
N32 C35 H35B 108.5 . . ?
H35A C35 H35B 107.5 . . ?
N11 C36 N33 113.5(5) 2_776 . ?
N11 C36 H36A 108.9 2_776 . ?
N11 C36 H36B 108.9 2_776 . ?
N33 C36 H36A 108.9 . . ?
N33 C36 H36B 108.9 . . ?
H36A C36 H36B 107.7 . . ?
O21M Eu2 H22A 59.7 . . ?
O21M Eu2 H22B 86.8 . . ?
O21M Eu2 O23M 131.00(18) . . ?
O21M Eu2 H24A 138.9 . . ?
O21M Eu2 H24B 164.7 . . ?
O21M Eu2 O21N 105.70(19) . . ?
O21M Eu2 O22N 68.99(17) . . ?
O21M Eu2 O41 126.1(2) . . ?
O22M Eu2 O21M 70.5(2) . . ?
O22M Eu2 H22A 17.0 . . ?
O22M Eu2 H22B 17.0 . . ?
O22M Eu2 O23M 73.88(18) . . ?
O22M Eu2 H24A 150.5 . . ?
O22M Eu2 H24B 122.1 . . ?
O22M Eu2 O25M 146.77(19) . . ?
O22M Eu2 O21N 120.95(16) . . ?
O22M Eu2 O22N 75.09(16) . . ?
O22M Eu2 O41 70.00(17) . . ?
H22A Eu2 H22B 28.5 . . ?
H22A Eu2 H24A 159.4 . . ?
H22A Eu2 H24B 134.6 . . ?
H22B Eu2 H24A 134.3 . . ?
H22B Eu2 H24B 106.7 . . ?
O23M Eu2 H22A 76.9 . . ?
O23M Eu2 H22B 57.6 . . ?
O23M Eu2 H24A 82.5 . . ?
O23M Eu2 H24B 64.0 . . ?
O23M Eu2 O21N 66.40(16) . . ?
O24M Eu2 O21M 147.7(2) . . ?
O24M Eu2 O22M 136.69(17) . . ?
O24M Eu2 H22A 151.1 . . ?
O24M Eu2 H22B 122.7 . . ?
O24M Eu2 O23M 80.22(18) . . ?
O24M Eu2 H24A 17.1 . . ?
O24M Eu2 H24B 17.2 . . ?
O24M Eu2 O25M 74.36(19) . . ?
O24M Eu2 O21N 76.83(17) . . ?
O24M Eu2 O22N 127.08(17) . . ?
O24M Eu2 O41 68.24(17) . . ?
H24A Eu2 H24B 28.7 . . ?
O25M Eu2 O21M 76.4(2) . . ?
O25M Eu2 H22A 134.5 . . ?
O25M Eu2 H22B 162.9 . . ?
O25M Eu2 O23M 133.45(19) . . ?
O25M Eu2 H24A 62.6 . . ?
O25M Eu2 H24B 90.4 . . ?
O25M Eu2 O21N 70.16(17) . . ?
O25M Eu2 O22N 95.37(16) . . ?
O25M Eu2 O41 132.18(17) . . ?
O21N Eu2 H22A 109.1 . . ?
O21N Eu2 H22B 112.7 . . ?
O21N Eu2 H24A 62.0 . . ?
O21N Eu2 H24B 76.2 . . ?
O22N Eu2 H22A 59.8 . . ?
O22N Eu2 H22B 75.6 . . ?
O22N Eu2 O23M 70.13(16) . . ?
O22N Eu2 H24A 113.4 . . ?
O22N Eu2 H24B 120.7 . . ?
O22N Eu2 O21N 51.53(15) . . ?
O41 Eu2 H22A 86.8 . . ?
O41 Eu2 H22B 61.1 . . ?
O41 Eu2 O23M 67.72(16) . . ?
O41 Eu2 H24A 84.9 . . ?
O41 Eu2 H24B 58.5 . . ?
O41 Eu2 O21N 125.72(16) . . ?
O41 Eu2 O22N 130.87(17) . . ?
O51 Eu2 O21M 74.16(18) . . ?
O51 Eu2 O22M 95.01(17) . . ?
O51 Eu2 H22A 103.1 . . ?
O51 Eu2 H22B 104.9 . . ?
O51 Eu2 O23M 142.05(16) . . ?
O51 Eu2 O24M 84.53(18) . . ?
O51 Eu2 H24A 92.8 . . ?
O51 Eu2 H24B 95.0 . . ?
O51 Eu2 O25M 73.41(17) . . ?
O51 Eu2 O21N 142.32(16) . . ?
O51 Eu2 O22N 143.08(17) . . ?
O51 Eu2 O41 74.36(17) . . ?
Eu2 O21M H21A 122.0 . . ?
Eu2 O21M H21B 133.4 . . ?
H21A O21M H21B 104.3 . . ?
Ho2 O21M H21A 122.0 . . ?
Ho2 O21M H21B 133.4 . . ?
Eu2 O22M H22A 109.8 . . ?
Eu2 O22M H22B 109.7 . . ?
H22A O22M H22B 104.4 . . ?
Ho2 O22M H22A 109.8 . . ?
Ho2 O22M H22B 109.7 . . ?
Eu2 O23M H23A 109.5 . . ?
Eu2 O23M H23B 109.7 . . ?
H23A O23M H23B 104.4 . . ?
Ho2 O23M H23A 109.5 . . ?
Ho2 O23M H23B 109.7 . . ?
Eu2 O24M H24A 109.7 . . ?
Eu2 O24M H24B 109.5 . . ?
H24A O24M H24B 104.5 . . ?
Ho2 O24M H24A 109.7 . . ?
Ho2 O24M H24B 109.5 . . ?
Eu2 O25M H25C 125.5 . . ?
Eu2 O25M H25D 128.9 . . ?
H25C O25M H25D 104.6 . . ?
Ho2 O25M H25C 125.5 . . ?
Ho2 O25M H25D 128.9 . . ?
O21N N2 Eu2 59.1(3) . . ?
O21N N2 Ho2 59.1(3) . . ?
O22N N2 Eu2 58.1(3) . . ?
O22N N2 O21N 116.2(5) . . ?
O22N N2 Ho2 58.1(3) . . ?
O23N N2 Eu2 169.4(5) . . ?
O23N N2 O21N 121.7(6) . . ?
O23N N2 O22N 122.0(6) . . ?
O23N N2 Ho2 169.4(5) . . ?
N2 O21N Eu2 94.7(3) . . ?
N2 O21N Ho2 94.7(3) . . ?
N2 O22N Eu2 96.3(4) . . ?
N2 O22N Ho2 96.3(4) . . ?
C41 O41 Eu2 157.0(5) . . ?
C41 O41 Ho2 157.0(5) . . ?
O41 C41 N41 124.8(6) . . ?
O41 C41 N42 125.4(6) . . ?
N41 C41 N42 109.7(5) . . ?
O42 C42 N43 126.3(6) . . ?
O42 C42 N44 124.7(7) . . ?
N43 C42 N44 109.0(6) . . ?
C44 C43 H43 111.5 . . ?
N41 C43 H43 111.5 . . ?
N41 C43 C44 103.1(5) . . ?
N44 C43 H43 111.5 . . ?
N44 C43 C44 103.2(5) . . ?
N44 C43 N41 115.4(5) . . ?
C43 C44 H44 111.6 . . ?
N42 C44 C43 103.0(5) . . ?
N42 C44 H44 111.6 . . ?
N43 C44 C43 103.6(5) . . ?
N43 C44 H44 111.6 . . ?
N43 C44 N42 114.9(5) . . ?
C41 N41 C43 112.2(5) . . ?
C41 N41 C66 123.5(5) . 2_665 ?
C43 N41 C66 123.8(5) . 2_665 ?
C41 N42 C44 111.9(5) . . ?
C41 N42 C45 123.5(5) . . ?
C45 N42 C44 124.5(5) . . ?
C42 N43 C44 111.4(5) . . ?
C42 N43 C46 123.7(6) . . ?
C46 N43 C44 124.3(6) . . ?
C42 N44 C43 111.9(6) . . ?
C42 N44 C65 122.0(6) . 2_665 ?
C65 N44 C43 124.6(6) 2_665 . ?
N42 C45 H45A 109.0 . . ?
N42 C45 H45B 109.0 . . ?
N42 C45 N51 113.0(5) . . ?
H45A C45 H45B 107.8 . . ?
N51 C45 H45A 109.0 . . ?
N51 C45 H45B 109.0 . . ?
N43 C46 H46A 109.1 . . ?
N43 C46 H46B 109.1 . . ?
N43 C46 N54 112.5(5) . . ?
H46A C46 H46B 107.8 . . ?
N54 C46 H46A 109.1 . . ?
N54 C46 H46B 109.1 . . ?
C51 O51 Eu2 159.4(5) . . ?
C51 O51 Ho2 159.4(5) . . ?
O51 C51 N51 126.0(6) . . ?
O51 C51 N52 124.3(6) . . ?
N52 C51 N51 109.7(5) . . ?
O52 C52 N53 126.1(6) . . ?
O52 C52 N54 124.9(6) . . ?
N53 C52 N54 109.0(5) . . ?
C54 C53 H53 111.9 . . ?
N51 C53 H53 111.9 . . ?
N51 C53 C54 103.0(5) . . ?
N54 C53 H53 111.9 . . ?
N54 C53 C54 103.5(5) . . ?
N54 C53 N51 114.0(5) . . ?
C53 C54 H54 111.8 . . ?
N52 C54 C53 103.2(5) . . ?
N52 C54 H54 111.8 . . ?
N53 C54 C53 102.7(5) . . ?
N53 C54 H54 111.8 . . ?
N53 C54 N52 114.9(5) . . ?
C45 N51 C53 124.8(5) . . ?
C51 N51 C45 122.8(5) . . ?
C51 N51 C53 112.2(5) . . ?
C51 N52 C54 111.1(5) . . ?
C51 N52 C55 120.8(5) . . ?
C55 N52 C54 124.4(5) . . ?
C52 N53 C54 112.5(5) . . ?
C52 N53 C56 123.3(5) . . ?
C56 N53 C54 124.2(5) . . ?
C52 N54 C46 122.5(5) . . ?
C52 N54 C53 111.2(5) . . ?
C53 N54 C46 123.7(5) . . ?
N52 C55 H55A 108.9 . . ?
N52 C55 H55B 108.9 . . ?
H55A C55 H55B 107.8 . . ?
N61 C55 N52 113.2(5) . . ?
N61 C55 H55A 108.9 . . ?
N61 C55 H55B 108.9 . . ?
N53 C56 H56A 108.5 . . ?
N53 C56 H56B 108.5 . . ?
H56A C56 H56B 107.5 . . ?
N64 C56 N53 114.9(5) . . ?
N64 C56 H56A 108.5 . . ?
N64 C56 H56B 108.5 . . ?
O61 C61 N61 127.1(6) . . ?
O61 C61 N62 125.5(6) . . ?
N62 C61 N61 107.4(5) . . ?
O62 C62 N63 125.5(6) . . ?
O62 C62 N64 126.5(6) . . ?
N64 C62 N63 108.1(5) . . ?
C64 C63 H63 111.9 . . ?
N61 C63 H63 111.9 . . ?
N61 C63 C64 102.9(5) . . ?
N64 C63 H63 111.9 . . ?
N64 C63 C64 103.4(5) . . ?
N64 C63 N61 114.1(5) . . ?
C63 C64 H64 111.5 . . ?
N62 C64 C63 103.9(5) . . ?
N62 C64 H64 111.5 . . ?
N62 C64 N63 114.7(5) . . ?
N63 C64 C63 103.2(5) . . ?
N63 C64 H64 111.5 . . ?
C55 N61 C63 120.7(6) . . ?
C61 N61 C55 122.8(5) . . ?
C61 N61 C63 112.4(5) . . ?
C61 N62 C64 112.6(5) . . ?
C61 N62 C65 123.4(6) . . ?
C64 N62 C65 123.4(6) . . ?
C62 N63 C64 112.1(5) . . ?
C62 N63 C66 122.1(5) . . ?
C66 N63 C64 122.7(5) . . ?
C56 N64 C63 122.4(5) . . ?
C62 N64 C56 122.9(5) . . ?
C62 N64 C63 112.8(5) . . ?
N44 C65 N62 113.6(5) 2_665 . ?
N44 C65 H65A 108.8 2_665 . ?
N44 C65 H65B 108.8 2_665 . ?
N62 C65 H65A 108.8 . . ?
N62 C65 H65B 108.8 . . ?
H65A C65 H65B 107.7 . . ?
N41 C66 H66A 108.8 2_665 . ?
N41 C66 H66B 108.8 2_665 . ?
N63 C66 N41 114.0(5) . 2_665 ?
N63 C66 H66A 108.8 . . ?
N63 C66 H66B 108.8 . . ?
H66A C66 H66B 107.6 . . ?
O32N N3 O31N 120.3(6) . . ?
O33N N3 O31N 120.2(6) . . ?
O33N N3 O32N 119.5(6) . . ?
O41N N4 O42N 120.9(8) . . ?
O41N N4 O43N 117.9(7) . . ?
O42N N4 O43N 121.2(7) . . ?
O51N N5 O52N 121.3(6) . . ?
O51N N5 O53N 120.1(6) . . ?
O52N N5 O53N 118.6(6) . . ?
O61N N6 O62N 120.6(7) . . ?
O63N N6 O61N 120.8(7) . . ?
O63N N6 O62N 118.5(7) . . ?
O72N N7 O71N 119.5(9) . . ?
O72N N7 O73N 119.7(9) . . ?
O73N N7 O71N 119.2(9) . . ?
O71A N7A O72A 125(4) . . ?
O71A N7A O73A 112(3) . . ?
O73A N7A O72A 123(4) . . ?
O82N N8 O81N 119.5(9) . . ?
O83N N8 O81N 119.7(9) . . ?
O83N N8 O82N 119.8(9) . . ?
O81A N8A O83A 118(4) . . ?
O82A N8A O81A 112(4) . . ?
O82A N8A O83A 130(5) . . ?
H1WA O1W H1WB 104.4 . . ?
H2WA O2W H2WB 104.5 . . ?
H3WA O3W H3WB 104.5 . . ?
H4WA O4W H4WB 104.3 . . ?
H5WA O5W H5WB 104.3 . . ?
H6WA O6W H6WB 104.4 . . ?
O21M Ho2 O23M 131.00(18) . . ?
O21M Ho2 O21N 105.70(19) . . ?
O21M Ho2 O22N 68.99(17) . . ?
O21M Ho2 O41 126.1(2) . . ?
O22M Ho2 O21M 70.5(2) . . ?
O22M Ho2 O23M 73.88(18) . . ?
O22M Ho2 O25M 146.77(19) . . ?
O22M Ho2 O21N 120.95(16) . . ?
O22M Ho2 O22N 75.09(16) . . ?
O22M Ho2 O41 70.00(17) . . ?
O23M Ho2 O21N 66.40(16) . . ?
O24M Ho2 O21M 147.7(2) . . ?
O24M Ho2 O22M 136.69(17) . . ?
O24M Ho2 O23M 80.22(18) . . ?
O24M Ho2 O25M 74.36(19) . . ?
O24M Ho2 O21N 76.83(17) . . ?
O24M Ho2 O22N 127.08(17) . . ?
O24M Ho2 O41 68.24(17) . . ?
O25M Ho2 O21M 76.4(2) . . ?
O25M Ho2 O23M 133.45(19) . . ?
O25M Ho2 O21N 70.16(17) . . ?
O25M Ho2 O22N 95.37(16) . . ?
O25M Ho2 O41 132.18(17) . . ?
O22N Ho2 O23M 70.13(16) . . ?
O22N Ho2 O21N 51.53(15) . . ?
O41 Ho2 O23M 67.72(16) . . ?
O41 Ho2 O21N 125.72(16) . . ?
O41 Ho2 O22N 130.87(17) . . ?
O51 Ho2 O21M 74.16(18) . . ?
O51 Ho2 O22M 95.01(17) . . ?
O51 Ho2 O23M 142.05(16) . . ?
O51 Ho2 O24M 84.53(18) . . ?
O51 Ho2 O25M 73.41(17) . . ?
O51 Ho2 O21N 142.32(16) . . ?
O51 Ho2 O22N 143.08(17) . . ?
O51 Ho2 O41 74.36(17) . . ?
O11M Ho1 O12N 69.45(18) . . ?
O12M Ho1 O11M 76.55(18) . . ?
O12M Ho1 O13M 70.67(19) . . ?
O12M Ho1 O14M 144.58(18) . . ?
O12M Ho1 O11N 120.08(17) . . ?
O12M Ho1 O12N 72.46(17) . . ?
O12M Ho1 O21 73.55(16) . . ?
O13M Ho1 O11M 132.61(18) . . ?
O13M Ho1 O14M 74.3(2) . . ?
O13M Ho1 O11N 101.14(19) . . ?
O13M Ho1 O12N 68.62(18) . . ?
O13M Ho1 O21 130.62(19) . . ?
O14M Ho1 O11M 134.01(18) . . ?
O14M Ho1 O11N 71.43(17) . . ?
O14M Ho1 O12N 99.33(17) . . ?
O14M Ho1 O21 129.56(16) . . ?
O15M Ho1 O11M 80.5(2) . . ?
O15M Ho1 O12M 140.92(17) . . ?
O15M Ho1 O13M 144.36(19) . . ?
O15M Ho1 O14M 71.69(18) . . ?
O15M Ho1 O11N 77.8(2) . . ?
O15M Ho1 O12N 127.2(2) . . ?
O15M Ho1 O21 68.44(18) . . ?
O11N Ho1 O11M 67.29(17) . . ?
O11N Ho1 O12N 51.03(17) . . ?
O11N Ho1 O21 126.18(16) . . ?
O11 Ho1 O11M 141.48(16) . . ?
O11 Ho1 O12M 90.49(17) . . ?
O11 Ho1 O13M 72.64(17) . . ?
O11 Ho1 O14M 74.31(17) . . ?
O11 Ho1 O15M 88.2(2) . . ?
O11 Ho1 O11N 145.54(16) . . ?
O11 Ho1 O12N 140.95(17) . . ?
O11 Ho1 O21 74.81(16) . . ?
O21 Ho1 O11M 66.77(16) . . ?
O21 Ho1 O12N 129.26(17) . . ?

loop_
_geom_bond_atom_site_label_1
_geom_bond_atom_site_label_2
_geom_bond_distance
_geom_bond_site_symmetry_2
_geom_bond_publ_flag
Eu1 O11M 2.479(5) . ?
Eu1 O12M 2.389(5) . ?
Eu1 H12A 2.8131 . ?
Eu1 H12B 2.8111 . ?
Eu1 O13M 2.405(5) . ?
Eu1 O14M 2.413(5) . ?
Eu1 O15M 2.376(5) . ?
Eu1 H15A 2.7930 . ?
Eu1 H15B 2.7931 . ?
Eu1 O11N 2.467(5) . ?
Eu1 O12N 2.526(5) . ?
Eu1 O11 2.363(4) . ?
Eu1 O21 2.469(4) . ?
O11M H11A 0.8687 . ?
O11M H11B 0.8703 . ?
O11M Ho1 2.479(5) . ?
O12M H12A 0.8805 . ?
O12M H12B 0.8789 . ?
O12M Ho1 2.389(5) . ?
O13M H13A 0.8702 . ?
O13M H13B 0.8696 . ?
O13M Ho1 2.405(5) . ?
O14M H14A 0.8720 . ?
O14M H14B 0.8693 . ?
O14M Ho1 2.413(5) . ?
O15M H15A 0.8747 . ?
O15M H15B 0.8738 . ?
O15M Ho1 2.376(5) . ?
N1 O11N 1.264(8) . ?
N1 O12N 1.266(8) . ?
N1 O13N 1.226(7) . ?
N1 Ho1 2.909(6) . ?
O11N Ho1 2.467(5) . ?
O12N Ho1 2.526(5) . ?
O11 C11 1.219(7) . ?
O11 Ho1 2.363(4) . ?
O12 C12 1.225(8) . ?
C11 N11 1.364(8) . ?
C11 N12 1.354(8) . ?
C12 N13 1.370(8) . ?
C12 N14 1.364(8) . ?
C13 H13 1.0000 . ?
C13 C14 1.550(9) . ?
C13 N11 1.466(8) . ?
C13 N14 1.436(8) . ?
C14 H14 1.0000 . ?
C14 N12 1.457(8) . ?
C14 N13 1.456(7) . ?
N11 C36 1.452(8) 2_776 ?
N12 C15 1.448(8) . ?
N13 C16 1.448(8) . ?
N14 C35 1.433(8) 2_776 ?
C15 H15C 0.9900 . ?
C15 H15D 0.9900 . ?
C15 N21 1.439(8) . ?
C16 H16A 0.9900 . ?
C16 H16B 0.9900 . ?
C16 N24 1.462(8) . ?
O21 C21 1.229(7) . ?
O21 Ho1 2.469(4) . ?
O22 C22 1.236(8) . ?
C21 N21 1.360(8) . ?
C21 N22 1.363(8) . ?
C22 N23 1.366(9) . ?
C22 N24 1.370(8) . ?
C23 H23 1.0000 . ?
C23 C24 1.571(9) . ?
C23 N21 1.449(7) . ?
C23 N24 1.452(8) . ?
C24 H24 1.0000 . ?
C24 N22 1.460(8) . ?
C24 N23 1.428(8) . ?
N22 C25 1.455(8) . ?
N23 C26 1.454(8) . ?
C25 H25A 0.9900 . ?
C25 H25B 0.9900 . ?
C25 N31 1.442(8) . ?
C26 H26A 0.9900 . ?
C26 H26B 0.9900 . ?
C26 N34 1.443(8) . ?
O31 C31 1.240(7) . ?
O32 C32 1.227(8) . ?
C31 N31 1.358(8) . ?
C31 N32 1.372(8) . ?
C32 N33 1.380(9) . ?
C32 N34 1.364(8) . ?
C33 H33 1.0000 . ?
C33 C34 1.541(9) . ?
C33 N31 1.457(8) . ?
C33 N34 1.440(8) . ?
C34 H34 1.0000 . ?
C34 N32 1.445(8) . ?
C34 N33 1.461(8) . ?
N32 C35 1.449(8) . ?
N33 C36 1.453(8) . ?
C35 N14 1.433(8) 2_776 ?
C35 H35A 0.9900 . ?
C35 H35B 0.9900 . ?
C36 N11 1.452(8) 2_776 ?
C36 H36A 0.9900 . ?
C36 H36B 0.9900 . ?
Eu2 O21M 2.408(5) . ?
Eu2 O22M 2.392(5) . ?
Eu2 H22A 2.8115 . ?
Eu2 H22B 2.8102 . ?
Eu2 O23M 2.479(5) . ?
Eu2 O24M 2.368(5) . ?
Eu2 H24A 2.7865 . ?
Eu2 H24B 2.7828 . ?
Eu2 O25M 2.398(5) . ?
Eu2 O21N 2.495(5) . ?
Eu2 O22N 2.475(5) . ?
Eu2 O41 2.458(5) . ?
Eu2 O51 2.334(5) . ?
O21M H21A 0.8690 . ?
O21M H21B 0.8691 . ?
O21M Ho2 2.408(5) . ?
O22M H22A 0.8756 . ?
O22M H22B 0.8747 . ?
O22M Ho2 2.392(5) . ?
O23M H23A 0.8752 . ?
O23M H23B 0.8734 . ?
O23M Ho2 2.479(5) . ?
O24M H24A 0.8719 . ?
O24M H24B 0.8706 . ?
O24M Ho2 2.368(5) . ?
O25M H25C 0.8680 . ?
O25M H25D 0.8710 . ?
O25M Ho2 2.398(5) . ?
N2 O21N 1.284(7) . ?
N2 O22N 1.260(7) . ?
N2 O23N 1.229(7) . ?
N2 Ho2 2.898(6) . ?
O21N Ho2 2.495(5) . ?
O22N Ho2 2.475(5) . ?
O41 C41 1.235(7) . ?
O41 Ho2 2.458(5) . ?
O42 C42 1.229(8) . ?
C41 N41 1.356(8) . ?
C41 N42 1.358(8) . ?
C42 N43 1.363(9) . ?
C42 N44 1.374(9) . ?
C43 H43 1.0000 . ?
C43 C44 1.560(9) . ?
C43 N41 1.454(8) . ?
C43 N44 1.439(8) . ?
C44 H44 1.0000 . ?
C44 N42 1.458(8) . ?
C44 N43 1.447(8) . ?
N41 C66 1.455(8) 2_665 ?
N42 C45 1.434(8) . ?
N43 C46 1.442(8) . ?
N44 C65 1.432(9) 2_665 ?
C45 H45A 0.9900 . ?
C45 H45B 0.9900 . ?
C45 N51 1.442(8) . ?
C46 H46A 0.9900 . ?
C46 H46B 0.9900 . ?
C46 N54 1.460(9) . ?
O51 C51 1.238(8) . ?
O51 Ho2 2.334(5) . ?
O52 C52 1.231(8) . ?
C51 N51 1.359(8) . ?
C51 N52 1.358(8) . ?
C52 N53 1.355(8) . ?
C52 N54 1.371(8) . ?
C53 H53 1.0000 . ?
C53 C54 1.551(9) . ?
C53 N51 1.452(8) . ?
C53 N54 1.451(8) . ?
C54 H54 1.0000 . ?
C54 N52 1.468(8) . ?
C54 N53 1.453(8) . ?
N52 C55 1.461(8) . ?
N53 C56 1.443(8) . ?
C55 H55A 0.9900 . ?
C55 H55B 0.9900 . ?
C55 N61 1.448(8) . ?
C56 H56A 0.9900 . ?
C56 H56B 0.9900 . ?
C56 N64 1.440(8) . ?
O61 C61 1.224(8) . ?
O62 C62 1.225(7) . ?
C61 N61 1.373(8) . ?
C61 N62 1.373(8) . ?
C62 N63 1.367(8) . ?
C62 N64 1.361(8) . ?
C63 H63 1.0000 . ?
C63 C64 1.538(9) . ?
C63 N61 1.454(8) . ?
C63 N64 1.444(8) . ?
C64 H64 1.0000 . ?
C64 N62 1.442(8) . ?
C64 N63 1.455(8) . ?
N62 C65 1.452(9) . ?
N63 C66 1.442(8) . ?
C65 N44 1.432(9) 2_665 ?
C65 H65A 0.9900 . ?
C65 H65B 0.9900 . ?
C66 N41 1.455(8) 2_665 ?
C66 H66A 0.9900 . ?
C66 H66B 0.9900 . ?
N3 O31N 1.259(8) . ?
N3 O32N 1.251(8) . ?
N3 O33N 1.248(8) . ?
N4 O41N 1.235(9) . ?
N4 O42N 1.239(9) . ?
N4 O43N 1.249(9) . ?
N5 O51N 1.236(8) . ?
N5 O52N 1.258(7) . ?
N5 O53N 1.265(8) . ?
N6 O61N 1.252(8) . ?
N6 O62N 1.255(9) . ?
N6 O63N 1.246(8) . ?
N7 O71N 1.252(12) . ?
N7 O72N 1.249(12) . ?
N7 O73N 1.252(12) . ?
N7A O71A 1.247(12) . ?
N7A O72A 1.251(12) . ?
N7A O73A 1.250(12) . ?
N8 O81N 1.251(12) . ?
N8 O82N 1.251(12) . ?
N8 O83N 1.248(12) . ?
N8A O81A 1.250(12) . ?
N8A O82A 1.248(12) . ?
N8A O83A 1.251(12) . ?
O1W H1WA 0.8690 . ?
O1W H1WB 0.8712 . ?
O2W H2WA 0.8707 . ?
O2W H2WB 0.8701 . ?
O3W H3WA 0.8715 . ?
O3W H3WB 0.8700 . ?
O4W H4WA 0.8698 . ?
O4W H4WB 0.8689 . ?
O5W H5WA 0.8684 . ?
O5W H5WB 0.8702 . ?
O6W H6WA 0.8672 . ?
O6W H6WB 0.8707 . ?

loop_
_twin_individual_id
_twin_individual_mass_fraction_refined
1 0.6134(7)
2 0.3866(7)
